data_4120092
loop_
_publ_author_name
'Claudia Gerdes'
'Wolfgang Saak'
'Detlev Haase'
'Thomas M\"uller'

_publ_section_title
;
 Dibenzosilanorbornadienyl Cations and Their Fragmentation into
 Silyliumylidenes
;
_journal_name_full 'Journal of the American Chemical Society'
_journal_page_first 10353
_journal_page_last 10361
_journal_paper_doi 10.1021/ja400306h
_journal_volume 135
_journal_year 2013
_chemical_formula_sum 'C76 H38 B F32 N Si'
_chemical_formula_weight 1611.97
_chemical_name_systematic
; 
 ? 
;
_space_group_IT_number 2
_symmetry_cell_setting triclinic
_symmetry_space_group_name_Hall '-P 1'
_symmetry_space_group_name_H-M 'P -1'
_atom_sites_solution_hydrogens geom
_atom_sites_solution_primary direct
_atom_sites_solution_secondary difmap
_audit_creation_method SHELXL-97
_cell_angle_alpha 90.417(3)
_cell_angle_beta 102.865(3)
_cell_angle_gamma 105.219(3)
_cell_formula_units_Z 2
_cell_length_a 10.2363(4)
_cell_length_b 18.2469(9)
_cell_length_c 19.1570(9)
_cell_measurement_reflns_used 2971
_cell_measurement_temperature 153(2)
_cell_measurement_theta_max 19.19
_cell_measurement_theta_min 2.40
_cell_volume 3357.8(3)
_computing_cell_refinement 'Bruker SAINT'
_computing_data_collection 'Bruker APEX2'
_computing_data_reduction 'Bruker SAINT'
_computing_molecular_graphics 'Ortep-3 for Windows (Farrugia, 1997)'
_computing_publication_material 'SHELX-97 (Sheldrick, 2008)'
_computing_structure_refinement 'SHELXL-97 (Sheldrick, 2008)'
_computing_structure_solution 'SHELXS-97 (Sheldrick, 2008)'
_diffrn_ambient_temperature 153(2)
_diffrn_measured_fraction_theta_full 0.991
_diffrn_measured_fraction_theta_max 0.991
_diffrn_measurement_device_type 'Bruker APEX-II CCD'
_diffrn_measurement_method '\f and \w scans'
_diffrn_radiation_monochromator graphite
_diffrn_radiation_source 'fine-focus sealed tube'
_diffrn_radiation_type MoK\a
_diffrn_radiation_wavelength 0.71073
_diffrn_reflns_av_R_equivalents 0.1201
_diffrn_reflns_av_sigmaI/netI 0.1734
_diffrn_reflns_limit_h_max 12
_diffrn_reflns_limit_h_min -13
_diffrn_reflns_limit_k_max 23
_diffrn_reflns_limit_k_min -23
_diffrn_reflns_limit_l_max 24
_diffrn_reflns_limit_l_min -24
_diffrn_reflns_number 50210
_diffrn_reflns_theta_full 27.59
_diffrn_reflns_theta_max 27.59
_diffrn_reflns_theta_min 2.15
_exptl_absorpt_coefficient_mu 0.172
_exptl_absorpt_correction_T_max 0.9956
_exptl_absorpt_correction_T_min 0.9497
_exptl_absorpt_correction_type numerical
_exptl_absorpt_process_details 'Bruker SAINT'
_exptl_crystal_colour yellow
_exptl_crystal_density_diffrn 1.594
_exptl_crystal_description needle
_exptl_crystal_F_000 1616
_exptl_crystal_size_max 0.30
_exptl_crystal_size_mid 0.06
_exptl_crystal_size_min 0.03
_refine_diff_density_max 0.275
_refine_diff_density_min -0.324
_refine_diff_density_rms 0.063
_refine_ls_extinction_method none
_refine_ls_goodness_of_fit_ref 0.937
_refine_ls_hydrogen_treatment constr
_refine_ls_matrix_type full
_refine_ls_number_parameters 1007
_refine_ls_number_reflns 15448
_refine_ls_number_restraints 0
_refine_ls_restrained_S_all 0.937
_refine_ls_R_factor_all 0.2057
_refine_ls_R_factor_gt 0.0550
_refine_ls_shift/su_max 0.001
_refine_ls_shift/su_mean 0.000
_refine_ls_structure_factor_coef Fsqd
_refine_ls_weighting_details 'calc w=1/[\s^2^(Fo^2^)+(0.0524P)^2^+0.0000P] where P=(Fo^2^+2Fc^2^)/3'
_refine_ls_weighting_scheme calc
_refine_ls_wR_factor_gt 0.1000
_refine_ls_wR_factor_ref 0.1465
_reflns_number_gt 5889
_reflns_number_total 15448
_reflns_threshold_expression >2sigma(I)
_cod_data_source_file ja400306h_si_004.cif
_cod_data_source_block CG073I
_cod_original_sg_symbol_H-M 'P -1 '
_cod_database_code 4120092

loop_
_symmetry_equiv_pos_as_xyz
'x, y, z'
'-x, -y, -z'

loop_
_atom_site_label
_atom_site_type_symbol
_atom_site_fract_x
_atom_site_fract_y
_atom_site_fract_z
_atom_site_U_iso_or_equiv
_atom_site_adp_type
_atom_site_occupancy
_atom_site_symmetry_multiplicity
_atom_site_calc_flag
_atom_site_refinement_flags
Si1 Si 0.73449(11) 0.27882(6) 0.33902(5) 0.0293(3) Uani 1 1 d .
N1 N 0.6792(3) 0.1992(2) 0.26937(18) 0.0399(9) Uani 1 1 d .
C1 C 0.9277(4) 0.3030(2) 0.36553(17) 0.0267(9) Uani 1 1 d .
C2 C 1.0097(4) 0.3634(2) 0.33594(18) 0.0304(9) Uani 1 1 d .
C3 C 1.1537(4) 0.3788(2) 0.3548(2) 0.0388(10) Uani 1 1 d .
H3 H 1.2089 0.4201 0.3353 0.047 Uiso 1 1 calc R
C4 C 1.2176(4) 0.3344(3) 0.4018(2) 0.0423(11) Uani 1 1 d .
H4 H 1.3163 0.3453 0.4143 0.051 Uiso 1 1 calc R
C5 C 1.1387(4) 0.2746(2) 0.43042(19) 0.0365(10) Uani 1 1 d .
H5 H 1.1835 0.2445 0.4625 0.044 Uiso 1 1 calc R
C6 C 0.9931(4) 0.2573(2) 0.41303(18) 0.0301(9) Uani 1 1 d .
C7 C 0.9429(4) 0.4073(2) 0.27968(18) 0.0287(9) Uani 1 1 d .
C8 C 0.8994(4) 0.3770(2) 0.20818(19) 0.0312(9) Uani 1 1 d .
C9 C 0.8313(4) 0.4162(2) 0.1568(2) 0.0373(10) Uani 1 1 d .
H9 H 0.8014 0.3957 0.1083 0.045 Uiso 1 1 calc R
C10 C 0.8057(4) 0.4845(2) 0.1740(2) 0.0383(10) Uani 1 1 d .
C11 C 0.8552(4) 0.5148(2) 0.2449(2) 0.0377(10) Uani 1 1 d .
H11 H 0.8412 0.5622 0.2572 0.045 Uiso 1 1 calc R
C12 C 0.9243(4) 0.4780(2) 0.29829(19) 0.0346(10) Uani 1 1 d .
C13 C 0.9311(4) 0.3048(2) 0.18630(19) 0.0411(11) Uani 1 1 d .
H13A H 0.8885 0.2909 0.1352 0.062 Uiso 1 1 calc R
H13B H 0.8931 0.2636 0.2147 0.062 Uiso 1 1 calc R
H13C H 1.0321 0.3133 0.1948 0.062 Uiso 1 1 calc R
C14 C 0.7311(4) 0.5259(2) 0.1169(2) 0.0492(12) Uani 1 1 d .
H14A H 0.7995 0.5617 0.0962 0.074 Uiso 1 1 calc R
H14B H 0.6787 0.5539 0.1385 0.074 Uiso 1 1 calc R
H14C H 0.6670 0.4889 0.0791 0.074 Uiso 1 1 calc R
C15 C 0.9805(4) 0.5137(2) 0.3739(2) 0.0456(11) Uani 1 1 d .
H15A H 0.9553 0.4756 0.4078 0.068 Uiso 1 1 calc R
H15B H 0.9406 0.5561 0.3797 0.068 Uiso 1 1 calc R
H15C H 1.0820 0.5328 0.3833 0.068 Uiso 1 1 calc R
C16 C 0.9120(4) 0.1907(2) 0.44381(18) 0.0280(9) Uani 1 1 d .
C17 C 0.8746(4) 0.1177(2) 0.40849(19) 0.0344(10) Uani 1 1 d .
C18 C 0.8045(4) 0.0563(2) 0.4390(2) 0.0369(10) Uani 1 1 d .
H18 H 0.7776 0.0074 0.4142 0.044 Uiso 1 1 calc R
C19 C 0.7717(4) 0.0631(2) 0.5046(2) 0.0362(10) Uani 1 1 d .
C20 C 0.8098(4) 0.1352(2) 0.53908(19) 0.0341(10) Uani 1 1 d .
H20 H 0.7871 0.1408 0.5839 0.041 Uiso 1 1 calc R
C21 C 0.8793(4) 0.1989(2) 0.51081(18) 0.0309(9) Uani 1 1 d .
C22 C 0.9179(5) 0.1054(2) 0.3390(2) 0.0494(12) Uani 1 1 d .
H22A H 1.0082 0.0937 0.3504 0.074 Uiso 1 1 calc R
H22B H 0.9255 0.1517 0.3128 0.074 Uiso 1 1 calc R
H22C H 0.8480 0.0628 0.3093 0.074 Uiso 1 1 calc R
C23 C 0.7014(5) -0.0068(3) 0.5383(2) 0.0554(13) Uani 1 1 d .
H23A H 0.7583 -0.0096 0.5861 0.083 Uiso 1 1 calc R
H23B H 0.6911 -0.0525 0.5081 0.083 Uiso 1 1 calc R
H23C H 0.6094 -0.0034 0.5423 0.083 Uiso 1 1 calc R
C24 C 0.9242(4) 0.2765(2) 0.55126(19) 0.0389(10) Uani 1 1 d .
H24A H 0.9006 0.2714 0.5982 0.058 Uiso 1 1 calc R
H24B H 0.8760 0.3106 0.5237 0.058 Uiso 1 1 calc R
H24C H 1.0249 0.2976 0.5581 0.058 Uiso 1 1 calc R
C25 C 0.6024(4) 0.2492(3) 0.3965(2) 0.0423(11) Uani 1 1 d .
H25 H 0.6137 0.2089 0.4306 0.051 Uiso 1 1 calc R
C26 C 0.4716(4) 0.2322(2) 0.33597(19) 0.0354(10) Uani 1 1 d .
C27 C 0.3533(4) 0.1718(2) 0.3264(2) 0.0431(11) Uani 1 1 d .
H27 H 0.3444 0.1355 0.3615 0.052 Uiso 1 1 calc R
C28 C 0.2474(4) 0.1648(3) 0.2649(2) 0.0481(12) Uani 1 1 d .
H28 H 0.1660 0.1233 0.2579 0.058 Uiso 1 1 calc R
C29 C 0.2600(4) 0.2179(2) 0.2141(2) 0.0427(11) Uani 1 1 d .
H29 H 0.1865 0.2129 0.1726 0.051 Uiso 1 1 calc R
C30 C 0.3787(4) 0.2783(2) 0.22276(19) 0.0350(10) Uani 1 1 d .
H30 H 0.3878 0.3141 0.1872 0.042 Uiso 1 1 calc R
C31 C 0.4835(4) 0.2857(2) 0.28407(19) 0.0302(9) Uani 1 1 d .
C32 C 0.6221(4) 0.3295(3) 0.4278(2) 0.0471(12) Uani 1 1 d .
C33 C 0.6234(5) 0.3539(4) 0.4977(2) 0.0741(18) Uani 1 1 d .
H33 H 0.6155 0.3188 0.5339 0.089 Uiso 1 1 calc R
C34 C 0.6365(5) 0.4302(5) 0.5128(3) 0.086(2) Uani 1 1 d .
H34 H 0.6367 0.4472 0.5599 0.103 Uiso 1 1 calc R
C35 C 0.6492(5) 0.4819(4) 0.4613(3) 0.086(2) Uani 1 1 d .
H35 H 0.6576 0.5338 0.4731 0.103 Uiso 1 1 calc R
C36 C 0.6499(4) 0.4593(3) 0.3927(2) 0.0553(13) Uani 1 1 d .
H36 H 0.6599 0.4953 0.3573 0.066 Uiso 1 1 calc R
C37 C 0.6354(4) 0.3827(3) 0.3763(2) 0.0407(11) Uani 1 1 d .
C38 C 0.6239(3) 0.3447(2) 0.30315(18) 0.0301(9) Uani 1 1 d .
H38 H 0.6518 0.3784 0.2650 0.036 Uiso 1 1 calc R
C39 C 0.6041(5) 0.1533(3) 0.2276(3) 0.0504(12) Uani 1 1 d .
C40 C 0.5068(5) 0.0966(3) 0.1745(3) 0.091(2) Uani 1 1 d .
H40A H 0.4869 0.0472 0.1955 0.137 Uiso 1 1 calc R
H40B H 0.5473 0.0925 0.1333 0.137 Uiso 1 1 calc R
H40C H 0.4203 0.1116 0.1585 0.137 Uiso 1 1 calc R
C41 C 0.0012(4) 0.9362(2) 0.15958(18) 0.0291(9) Uani 1 1 d .
C42 C -0.1019(4) 0.9725(2) 0.16416(19) 0.0326(9) Uani 1 1 d .
C43 C -0.1128(4) 1.0382(2) 0.1324(2) 0.0392(10) Uani 1 1 d .
C44 C -0.0216(5) 1.0728(2) 0.0923(2) 0.0441(11) Uani 1 1 d .
C45 C 0.0809(4) 1.0391(3) 0.0849(2) 0.0442(11) Uani 1 1 d .
C46 C 0.0882(4) 0.9732(2) 0.1172(2) 0.0368(10) Uani 1 1 d .
C47 C 0.1737(4) 0.8622(2) 0.24299(18) 0.0294(9) Uani 1 1 d .
C48 C 0.2777(4) 0.9283(2) 0.26885(19) 0.0324(9) Uani 1 1 d .
C49 C 0.4053(4) 0.9305(2) 0.3130(2) 0.0379(10) Uani 1 1 d .
C50 C 0.4324(4) 0.8639(3) 0.3361(2) 0.0409(11) Uani 1 1 d .
C51 C 0.3331(4) 0.7970(2) 0.3146(2) 0.0377(10) Uani 1 1 d .
C52 C 0.2080(4) 0.7975(2) 0.26978(18) 0.0313(9) Uani 1 1 d .
C53 C -0.0860(4) 0.8210(2) 0.24692(18) 0.0266(9) Uani 1 1 d .
C54 C -0.0764(4) 0.8643(2) 0.30844(19) 0.0293(9) Uani 1 1 d .
C55 C -0.1483(4) 0.8401(2) 0.36063(19) 0.0347(10) Uani 1 1 d .
C56 C -0.2342(4) 0.7680(3) 0.3537(2) 0.0357(10) Uani 1 1 d .
C57 C -0.2450(4) 0.7212(2) 0.2955(2) 0.0343(10) Uani 1 1 d .
C58 C -0.1725(4) 0.7484(2) 0.24384(18) 0.0305(9) Uani 1 1 d .
C59 C -0.0199(4) 0.7979(2) 0.11792(18) 0.0277(9) Uani 1 1 d .
C60 C -0.1505(4) 0.7855(2) 0.07180(18) 0.0282(9) Uani 1 1 d .
C61 C -0.1941(4) 0.7422(2) 0.00811(19) 0.0338(10) Uani 1 1 d .
C62 C -0.1060(4) 0.7076(2) -0.01409(18) 0.0323(10) Uani 1 1 d .
C63 C 0.0248(4) 0.7186(2) 0.0283(2) 0.0327(9) Uani 1 1 d .
C64 C 0.0649(4) 0.7623(2) 0.09151(18) 0.0288(9) Uani 1 1 d .
C65 C 0.1691(4) 0.5576(3) 0.1479(3) 0.0502(12) Uani 1 1 d .
C66 C 0.2139(4) 0.5246(3) 0.0958(2) 0.0473(12) Uani 1 1 d .
C67 C 0.3248(5) 0.4937(3) 0.1161(2) 0.0475(11) Uani 1 1 d .
C68 C 0.3887(4) 0.4963(2) 0.1869(2) 0.0425(11) Uani 1 1 d .
C69 C 0.3440(4) 0.5291(3) 0.2380(2) 0.0458(11) Uani 1 1 d .
C70 C 0.2333(5) 0.5587(3) 0.2178(2) 0.0465(11) Uani 1 1 d .
C71 C 0.5020(4) 0.8050(3) 0.1480(3) 0.0484(12) Uani 1 1 d .
C72 C 0.4833(4) 0.8635(3) 0.1064(3) 0.0598(14) Uani 1 1 d .
C73 C 0.4438(5) 0.8521(3) 0.0337(3) 0.0677(15) Uani 1 1 d .
C74 C 0.4219(5) 0.7806(4) 0.0020(3) 0.0635(15) Uani 1 1 d .
C75 C 0.4369(4) 0.7223(3) 0.0432(3) 0.0506(12) Uani 1 1 d .
C76 C 0.4773(4) 0.7348(3) 0.1165(3) 0.0462(11) Uani 1 1 d .
B1 B 0.0165(4) 0.8547(3) 0.1918(2) 0.0282(10) Uani 1 1 d .
F1 F -0.2010(2) 0.94255(12) 0.20017(11) 0.0384(5) Uani 1 1 d .
F2 F -0.2140(2) 1.07063(13) 0.14022(12) 0.0546(7) Uani 1 1 d .
F3 F -0.0315(3) 1.13751(14) 0.06134(13) 0.0648(8) Uani 1 1 d .
F4 F 0.1747(2) 1.07257(14) 0.04643(12) 0.0602(7) Uani 1 1 d .
F5 F 0.1929(2) 0.94366(13) 0.10745(11) 0.0459(6) Uani 1 1 d .
F6 F 0.2605(2) 0.99748(13) 0.25103(11) 0.0444(6) Uani 1 1 d .
F7 F 0.5020(2) 0.99798(14) 0.33344(12) 0.0563(7) Uani 1 1 d .
F8 F 0.5567(2) 0.86573(15) 0.37982(12) 0.0589(7) Uani 1 1 d .
F9 F 0.3590(2) 0.73150(14) 0.33749(12) 0.0527(7) Uani 1 1 d .
F10 F 0.1135(2) 0.72856(12) 0.25145(10) 0.0378(5) Uani 1 1 d .
F11 F 0.0085(2) 0.93675(12) 0.31924(10) 0.0382(5) Uani 1 1 d .
F12 F -0.1338(2) 0.88622(13) 0.41895(11) 0.0475(6) Uani 1 1 d .
F13 F -0.3040(2) 0.74164(14) 0.40439(11) 0.0522(7) Uani 1 1 d .
F14 F -0.3273(2) 0.64882(13) 0.28861(11) 0.0487(6) Uani 1 1 d .
F15 F -0.1913(2) 0.69709(12) 0.18839(11) 0.0406(6) Uani 1 1 d .
F16 F -0.24503(19) 0.81794(12) 0.09040(10) 0.0386(6) Uani 1 1 d .
F17 F -0.3237(2) 0.73410(14) -0.03427(11) 0.0488(6) Uani 1 1 d .
F18 F -0.1453(2) 0.66565(13) -0.07721(11) 0.0469(6) Uani 1 1 d .
F19 F 0.1154(2) 0.68604(13) 0.00620(11) 0.0447(6) Uani 1 1 d .
F20 F 0.1981(2) 0.77076(13) 0.12825(10) 0.0420(6) Uani 1 1 d .
F21 F 0.0624(3) 0.58923(16) 0.12776(15) 0.0743(9) Uani 1 1 d .
F22 F 0.1518(3) 0.52340(17) 0.02686(13) 0.0768(9) Uani 1 1 d .
F23 F 0.3701(3) 0.46305(16) 0.06586(14) 0.0689(8) Uani 1 1 d .
F24 F 0.4975(3) 0.46687(15) 0.20712(14) 0.0653(8) Uani 1 1 d .
F25 F 0.4061(2) 0.53145(15) 0.30777(12) 0.0630(7) Uani 1 1 d .
F26 F 0.1894(3) 0.59067(15) 0.26898(15) 0.0684(8) Uani 1 1 d .
F27 F 0.5434(3) 0.81744(17) 0.21983(14) 0.0707(8) Uani 1 1 d .
F28 F 0.5048(3) 0.93335(18) 0.13873(18) 0.0905(10) Uani 1 1 d .
F29 F 0.4279(3) 0.90990(19) -0.00654(19) 0.1126(12) Uani 1 1 d .
F30 F 0.3840(3) 0.76915(19) -0.06998(15) 0.1026(12) Uani 1 1 d .
F31 F 0.4132(3) 0.65255(17) 0.01293(15) 0.0771(9) Uani 1 1 d .
F32 F 0.4931(3) 0.67649(16) 0.15694(14) 0.0670(8) Uani 1 1 d .

loop_
_atom_site_aniso_label
_atom_site_aniso_U_11
_atom_site_aniso_U_22
_atom_site_aniso_U_33
_atom_site_aniso_U_23
_atom_site_aniso_U_13
_atom_site_aniso_U_12
Si1 0.0281(6) 0.0332(7) 0.0305(6) 0.0060(5) 0.0079(5) 0.0141(5)
N1 0.033(2) 0.035(2) 0.054(2) -0.0015(18) 0.0158(17) 0.0079(18)
C1 0.030(2) 0.029(2) 0.0267(19) 0.0019(17) 0.0088(16) 0.0143(19)
C2 0.031(2) 0.030(2) 0.031(2) -0.0014(18) 0.0049(17) 0.0121(19)
C3 0.032(3) 0.038(3) 0.043(2) 0.004(2) 0.0076(19) 0.006(2)
C4 0.024(2) 0.057(3) 0.045(2) 0.007(2) 0.0026(19) 0.015(2)
C5 0.035(3) 0.044(3) 0.033(2) 0.005(2) 0.0021(18) 0.019(2)
C6 0.035(2) 0.032(2) 0.0256(19) -0.0003(18) 0.0074(17) 0.014(2)
C7 0.025(2) 0.032(3) 0.031(2) 0.0086(19) 0.0092(17) 0.0100(18)
C8 0.026(2) 0.036(3) 0.036(2) 0.0071(19) 0.0112(17) 0.0111(19)
C9 0.040(3) 0.043(3) 0.028(2) 0.007(2) 0.0070(18) 0.009(2)
C10 0.032(2) 0.037(3) 0.043(2) 0.011(2) 0.0068(19) 0.006(2)
C11 0.037(2) 0.028(3) 0.049(3) 0.007(2) 0.010(2) 0.010(2)
C12 0.032(2) 0.033(3) 0.036(2) 0.003(2) 0.0042(18) 0.007(2)
C13 0.047(3) 0.047(3) 0.035(2) 0.004(2) 0.0136(19) 0.017(2)
C14 0.047(3) 0.052(3) 0.048(3) 0.020(2) 0.004(2) 0.019(2)
C15 0.047(3) 0.043(3) 0.047(3) -0.004(2) 0.002(2) 0.018(2)
C16 0.028(2) 0.031(2) 0.030(2) 0.0068(18) 0.0043(17) 0.0189(19)
C17 0.039(2) 0.036(3) 0.032(2) 0.002(2) 0.0061(18) 0.018(2)
C18 0.045(3) 0.030(3) 0.037(2) 0.001(2) 0.0047(19) 0.015(2)
C19 0.036(2) 0.037(3) 0.034(2) 0.006(2) 0.0022(18) 0.011(2)
C20 0.033(2) 0.044(3) 0.028(2) 0.006(2) 0.0081(17) 0.014(2)
C21 0.029(2) 0.036(3) 0.030(2) 0.0030(19) 0.0022(17) 0.018(2)
C22 0.071(3) 0.044(3) 0.042(2) 0.001(2) 0.018(2) 0.027(3)
C23 0.067(3) 0.050(3) 0.046(3) 0.007(2) 0.014(2) 0.009(3)
C24 0.039(3) 0.045(3) 0.034(2) 0.000(2) 0.0034(18) 0.017(2)
C25 0.038(3) 0.059(3) 0.039(2) 0.022(2) 0.0109(19) 0.026(2)
C26 0.029(2) 0.046(3) 0.039(2) 0.016(2) 0.0139(18) 0.019(2)
C27 0.035(3) 0.042(3) 0.063(3) 0.020(2) 0.021(2) 0.019(2)
C28 0.032(3) 0.049(3) 0.069(3) 0.002(3) 0.019(2) 0.013(2)
C29 0.035(3) 0.040(3) 0.051(3) -0.004(2) 0.004(2) 0.011(2)
C30 0.035(2) 0.035(3) 0.034(2) 0.0005(19) 0.0025(18) 0.014(2)
C31 0.029(2) 0.032(2) 0.034(2) 0.0008(19) 0.0076(18) 0.0151(19)
C32 0.027(2) 0.088(4) 0.033(2) 0.003(3) 0.0025(18) 0.032(2)
C33 0.044(3) 0.157(6) 0.036(3) -0.001(3) 0.002(2) 0.060(4)
C34 0.052(3) 0.167(7) 0.045(3) -0.052(4) -0.013(3) 0.061(4)
C35 0.061(4) 0.122(6) 0.077(4) -0.051(4) -0.014(3) 0.057(4)
C36 0.042(3) 0.059(3) 0.061(3) -0.023(3) -0.010(2) 0.026(2)
C37 0.029(2) 0.057(3) 0.038(2) -0.010(2) -0.0052(18) 0.025(2)
C38 0.026(2) 0.036(3) 0.028(2) 0.0037(18) -0.0015(16) 0.0137(19)
C39 0.045(3) 0.039(3) 0.075(3) -0.004(3) 0.032(3) 0.010(2)
C40 0.069(4) 0.068(4) 0.118(5) -0.056(4) 0.041(3) -0.029(3)
C41 0.025(2) 0.026(2) 0.031(2) -0.0035(18) 0.0013(17) 0.0022(18)
C42 0.028(2) 0.032(3) 0.035(2) 0.0049(19) 0.0022(18) 0.006(2)
C43 0.034(3) 0.036(3) 0.045(2) 0.004(2) -0.003(2) 0.014(2)
C44 0.045(3) 0.027(3) 0.048(3) 0.012(2) -0.004(2) 0.002(2)
C45 0.037(3) 0.045(3) 0.040(2) 0.012(2) 0.006(2) -0.005(2)
C46 0.030(2) 0.038(3) 0.040(2) 0.004(2) 0.0040(19) 0.007(2)
C47 0.024(2) 0.032(3) 0.033(2) 0.0014(19) 0.0062(17) 0.0091(19)
C48 0.027(2) 0.030(3) 0.040(2) -0.0007(19) 0.0063(18) 0.009(2)
C49 0.024(2) 0.040(3) 0.043(2) -0.009(2) 0.0001(18) 0.004(2)
C50 0.025(2) 0.060(3) 0.038(2) -0.007(2) -0.0018(19) 0.022(2)
C51 0.040(3) 0.040(3) 0.037(2) 0.000(2) 0.004(2) 0.023(2)
C52 0.028(2) 0.036(3) 0.029(2) -0.0012(19) 0.0042(17) 0.009(2)
C53 0.026(2) 0.026(2) 0.030(2) 0.0008(18) 0.0032(16) 0.0140(19)
C54 0.024(2) 0.029(3) 0.036(2) 0.0053(19) 0.0033(17) 0.0119(19)
C55 0.035(2) 0.043(3) 0.032(2) -0.002(2) 0.0022(18) 0.023(2)
C56 0.035(2) 0.049(3) 0.032(2) 0.018(2) 0.0137(19) 0.022(2)
C57 0.028(2) 0.033(3) 0.041(2) 0.012(2) 0.0065(18) 0.009(2)
C58 0.032(2) 0.034(3) 0.029(2) 0.0023(19) 0.0054(17) 0.015(2)
C59 0.024(2) 0.029(2) 0.029(2) 0.0037(17) 0.0078(16) 0.0027(18)
C60 0.025(2) 0.034(2) 0.032(2) 0.0052(18) 0.0127(17) 0.0122(18)
C61 0.023(2) 0.038(3) 0.036(2) 0.001(2) 0.0029(18) 0.0028(19)
C62 0.036(2) 0.037(3) 0.023(2) -0.0027(18) 0.0091(18) 0.007(2)
C63 0.028(2) 0.036(3) 0.039(2) 0.0019(19) 0.0141(19) 0.0115(19)
C64 0.020(2) 0.037(3) 0.030(2) 0.0033(18) 0.0035(16) 0.0097(18)
C65 0.031(3) 0.045(3) 0.077(3) 0.025(3) 0.011(2) 0.017(2)
C66 0.032(3) 0.055(3) 0.047(3) 0.019(2) 0.001(2) 0.006(2)
C67 0.043(3) 0.044(3) 0.055(3) 0.004(2) 0.016(2) 0.008(2)
C68 0.032(3) 0.040(3) 0.059(3) 0.015(2) 0.012(2) 0.014(2)
C69 0.037(3) 0.045(3) 0.048(3) 0.019(2) 0.000(2) 0.007(2)
C70 0.041(3) 0.043(3) 0.058(3) 0.008(2) 0.019(2) 0.011(2)
C71 0.026(3) 0.065(4) 0.055(3) 0.004(3) 0.013(2) 0.012(2)
C72 0.027(3) 0.044(4) 0.102(4) -0.004(3) 0.006(3) 0.008(2)
C73 0.050(3) 0.062(4) 0.082(4) 0.032(4) -0.002(3) 0.013(3)
C74 0.043(3) 0.074(4) 0.055(3) 0.011(3) -0.010(2) 0.000(3)
C75 0.030(3) 0.045(3) 0.066(3) 0.000(3) 0.006(2) -0.003(2)
C76 0.026(2) 0.050(3) 0.060(3) 0.016(3) 0.011(2) 0.005(2)
B1 0.024(2) 0.028(3) 0.034(2) 0.006(2) 0.0071(19) 0.009(2)
F1 0.0310(13) 0.0406(15) 0.0489(13) 0.0108(11) 0.0114(10) 0.0171(11)
F2 0.0491(16) 0.0459(16) 0.0717(17) 0.0168(13) 0.0038(13) 0.0263(13)
F3 0.0697(19) 0.0436(17) 0.0721(17) 0.0304(14) 0.0021(14) 0.0113(14)
F4 0.0574(17) 0.0584(18) 0.0596(16) 0.0205(14) 0.0188(13) 0.0020(14)
F5 0.0362(14) 0.0509(16) 0.0525(14) 0.0042(12) 0.0180(11) 0.0086(12)
F6 0.0336(13) 0.0325(15) 0.0590(15) 0.0008(12) -0.0022(11) 0.0059(11)
F7 0.0280(13) 0.0534(18) 0.0733(17) -0.0118(14) -0.0078(12) 0.0037(13)
F8 0.0357(14) 0.077(2) 0.0589(15) -0.0102(14) -0.0143(12) 0.0285(13)
F9 0.0500(16) 0.0515(17) 0.0575(15) 0.0063(13) -0.0035(12) 0.0285(13)
F10 0.0352(13) 0.0336(14) 0.0433(13) 0.0005(11) 0.0025(10) 0.0130(11)
F11 0.0385(13) 0.0355(15) 0.0412(12) -0.0025(11) 0.0041(10) 0.0152(12)
F12 0.0506(15) 0.0632(18) 0.0356(13) -0.0035(12) 0.0062(11) 0.0306(13)
F13 0.0517(15) 0.0755(19) 0.0422(13) 0.0234(13) 0.0208(11) 0.0303(14)
F14 0.0466(15) 0.0408(16) 0.0588(15) 0.0154(12) 0.0194(12) 0.0056(13)
F15 0.0461(14) 0.0296(14) 0.0448(13) -0.0001(11) 0.0170(11) 0.0026(11)
F16 0.0213(12) 0.0501(16) 0.0442(13) -0.0040(11) 0.0028(10) 0.0133(11)
F17 0.0284(13) 0.0700(18) 0.0412(13) -0.0075(12) -0.0024(10) 0.0107(12)
F18 0.0444(14) 0.0560(17) 0.0358(13) -0.0092(12) 0.0105(10) 0.0053(12)
F19 0.0419(14) 0.0568(17) 0.0435(13) -0.0037(12) 0.0175(11) 0.0209(12)
F20 0.0252(13) 0.0618(17) 0.0409(13) -0.0058(11) 0.0032(10) 0.0188(11)
F21 0.0440(16) 0.083(2) 0.108(2) 0.0456(18) 0.0195(15) 0.0347(16)
F22 0.0479(17) 0.111(3) 0.0591(17) 0.0209(17) -0.0039(13) 0.0133(16)
F23 0.0606(18) 0.079(2) 0.0692(18) 0.0001(16) 0.0224(14) 0.0157(15)
F24 0.0530(17) 0.074(2) 0.0841(18) 0.0341(16) 0.0188(14) 0.0394(15)
F25 0.0472(16) 0.085(2) 0.0534(16) 0.0206(14) 0.0075(12) 0.0149(15)
F26 0.0627(18) 0.058(2) 0.092(2) 0.0009(16) 0.0301(15) 0.0183(15)
F27 0.0558(17) 0.101(2) 0.0614(18) -0.0033(16) 0.0238(14) 0.0226(16)
F28 0.0564(19) 0.066(2) 0.146(3) -0.012(2) 0.0078(18) 0.0246(16)
F29 0.093(3) 0.084(3) 0.135(3) 0.052(2) -0.018(2) 0.016(2)
F30 0.092(2) 0.113(3) 0.0624(19) 0.0149(18) -0.0183(16) -0.012(2)
F31 0.0603(19) 0.061(2) 0.092(2) -0.0131(17) 0.0092(15) -0.0068(15)
F32 0.0506(17) 0.063(2) 0.0831(19) 0.0284(16) 0.0145(14) 0.0088(14)

loop_
_atom_type_symbol
_atom_type_description
_atom_type_scat_dispersion_real
_atom_type_scat_dispersion_imag
_atom_type_scat_source
C C 0.0033 0.0016 'International Tables Vol C Tables 4.2.6.8 and 6.1.1.4'
H H 0.0000 0.0000 'International Tables Vol C Tables 4.2.6.8 and 6.1.1.4'
B B 0.0013 0.0007 'International Tables Vol C Tables 4.2.6.8 and 6.1.1.4'
N N 0.0061 0.0033 'International Tables Vol C Tables 4.2.6.8 and 6.1.1.4'
F F 0.0171 0.0103 'International Tables Vol C Tables 4.2.6.8 and 6.1.1.4'
Si Si 0.0817 0.0704 'International Tables Vol C Tables 4.2.6.8 and 6.1.1.4'

loop_
_geom_angle_atom_site_label_1
_geom_angle_atom_site_label_2
_geom_angle_atom_site_label_3
_geom_angle
N1 Si1 C1 106.16(15)
N1 Si1 C38 104.27(15)
C1 Si1 C38 127.11(17)
N1 Si1 C25 102.65(18)
C1 Si1 C25 129.50(16)
C38 Si1 C25 82.87(17)
C39 N1 Si1 157.6(3)
C2 C1 C6 119.5(3)
C2 C1 Si1 120.9(3)
C6 C1 Si1 119.5(3)
C3 C2 C1 119.9(3)
C3 C2 C7 119.5(3)
C1 C2 C7 120.5(3)
C2 C3 C4 120.6(4)
C5 C4 C3 120.1(4)
C4 C5 C6 121.1(4)
C5 C6 C1 118.8(4)
C5 C6 C16 119.1(3)
C1 C6 C16 122.1(3)
C8 C7 C12 120.5(3)
C8 C7 C2 119.0(3)
C12 C7 C2 120.5(3)
C9 C8 C7 118.7(4)
C9 C8 C13 120.2(3)
C7 C8 C13 121.0(3)
C8 C9 C10 122.1(4)
C9 C10 C11 117.8(4)
C9 C10 C14 120.9(4)
C11 C10 C14 121.2(4)
C12 C11 C10 122.3(4)
C11 C12 C7 118.4(3)
C11 C12 C15 120.8(4)
C7 C12 C15 120.8(3)
C17 C16 C21 119.2(4)
C17 C16 C6 120.1(3)
C21 C16 C6 120.6(3)
C18 C17 C16 119.4(3)
C18 C17 C22 119.6(4)
C16 C17 C22 120.9(4)
C17 C18 C19 122.2(4)
C18 C19 C20 117.8(4)
C18 C19 C23 120.5(4)
C20 C19 C23 121.6(3)
C21 C20 C19 122.5(3)
C20 C21 C16 118.8(4)
C20 C21 C24 121.2(3)
C16 C21 C24 120.1(4)
C26 C25 C32 106.1(3)
C26 C25 Si1 97.5(2)
C32 C25 Si1 95.3(3)
C27 C26 C31 119.8(4)
C27 C26 C25 128.6(4)
C31 C26 C25 111.5(4)
C26 C27 C28 119.4(4)
C29 C28 C27 120.3(4)
C28 C29 C30 120.9(4)
C31 C30 C29 118.9(4)
C30 C31 C26 120.7(4)
C30 C31 C38 127.9(3)
C26 C31 C38 111.3(3)
C37 C32 C33 119.1(5)
C37 C32 C25 111.7(3)
C33 C32 C25 129.1(5)
C34 C33 C32 118.7(5)
C35 C34 C33 121.4(5)
C34 C35 C36 120.9(6)
C35 C36 C37 118.6(5)
C32 C37 C36 121.4(4)
C32 C37 C38 111.3(4)
C36 C37 C38 127.2(4)
C31 C38 C37 106.6(3)
C31 C38 Si1 98.0(2)
C37 C38 Si1 95.3(2)
N1 C39 C40 178.5(5)
C46 C41 C42 112.3(4)
C46 C41 B1 120.2(3)
C42 C41 B1 127.2(3)
F1 C42 C43 115.2(3)
F1 C42 C41 120.9(3)
C43 C42 C41 124.0(4)
F2 C43 C42 120.6(4)
F2 C43 C44 118.5(4)
C42 C43 C44 120.9(4)
F3 C44 C43 121.1(4)
F3 C44 C45 121.0(4)
C43 C44 C45 117.9(4)
F4 C45 C46 121.0(4)
F4 C45 C44 119.4(4)
C46 C45 C44 119.5(4)
F5 C46 C45 115.9(4)
F5 C46 C41 118.7(4)
C45 C46 C41 125.4(4)
C48 C47 C52 112.5(3)
C48 C47 B1 127.6(3)
C52 C47 B1 119.7(3)
F6 C48 C49 114.4(3)
F6 C48 C47 121.0(3)
C49 C48 C47 124.6(4)
F7 C49 C50 120.6(4)
F7 C49 C48 120.1(4)
C50 C49 C48 119.3(4)
F8 C50 C51 121.1(4)
F8 C50 C49 119.7(4)
C51 C50 C49 119.2(4)
F9 C51 C50 119.4(4)
F9 C51 C52 121.2(4)
C50 C51 C52 119.3(4)
F10 C52 C51 115.8(3)
F10 C52 C47 119.2(3)
C51 C52 C47 125.0(4)
C58 C53 C54 112.8(3)
C58 C53 B1 127.0(3)
C54 C53 B1 119.7(3)
F11 C54 C55 116.2(3)
F11 C54 C53 119.0(3)
C55 C54 C53 124.8(4)
F12 C55 C56 119.5(4)
F12 C55 C54 121.1(4)
C56 C55 C54 119.4(4)
F13 C56 C55 121.1(4)
F13 C56 C57 119.9(4)
C55 C56 C57 118.9(4)
F14 C57 C56 119.6(3)
F14 C57 C58 120.7(4)
C56 C57 C58 119.6(4)
F15 C58 C53 121.1(3)
F15 C58 C57 114.5(3)
C53 C58 C57 124.4(4)
C64 C59 C60 112.2(3)
C64 C59 B1 129.4(3)
C60 C59 B1 118.3(3)
F16 C60 C61 116.1(3)
F16 C60 C59 118.8(3)
C61 C60 C59 125.1(3)
F17 C61 C62 119.3(3)
F17 C61 C60 121.0(3)
C62 C61 C60 119.7(3)
F18 C62 C61 121.0(3)
F18 C62 C63 120.8(3)
C61 C62 C63 118.2(3)
F19 C63 C64 120.3(3)
F19 C63 C62 119.0(3)
C64 C63 C62 120.6(3)
F20 C64 C63 115.5(3)
F20 C64 C59 120.2(3)
C63 C64 C59 124.3(3)
F21 C65 C70 121.0(4)
F21 C65 C66 119.1(4)
C70 C65 C66 119.9(4)
F22 C66 C67 120.4(4)
F22 C66 C65 120.4(4)
C67 C66 C65 119.2(4)
F23 C67 C68 120.8(4)
F23 C67 C66 119.4(4)
C68 C67 C66 119.7(4)
F24 C68 C67 120.2(4)
F24 C68 C69 119.2(4)
C67 C68 C69 120.6(4)
F25 C69 C70 119.6(4)
F25 C69 C68 120.9(4)
C70 C69 C68 119.5(4)
F26 C70 C65 120.1(4)
F26 C70 C69 118.9(4)
C65 C70 C69 121.0(4)
F27 C71 C76 120.6(5)
F27 C71 C72 120.0(5)
C76 C71 C72 119.5(5)
F28 C72 C73 120.3(5)
F28 C72 C71 118.9(5)
C73 C72 C71 120.7(5)
F29 C73 C72 120.3(6)
F29 C73 C74 120.3(5)
C72 C73 C74 119.4(5)
F30 C74 C75 120.4(5)
F30 C74 C73 119.6(5)
C75 C74 C73 120.0(5)
F31 C75 C74 120.3(5)
F31 C75 C76 119.7(5)
C74 C75 C76 119.9(5)
F32 C76 C71 120.0(4)
F32 C76 C75 119.5(5)
C71 C76 C75 120.5(5)
C41 B1 C47 112.2(3)
C41 B1 C59 102.6(3)
C47 B1 C59 113.2(3)
C41 B1 C53 114.6(3)
C47 B1 C53 102.2(3)
C59 B1 C53 112.5(3)

loop_
_geom_bond_atom_site_label_1
_geom_bond_atom_site_label_2
_geom_bond_distance
Si1 N1 1.849(4)
Si1 C1 1.859(4)
Si1 C38 1.892(4)
Si1 C25 1.903(4)
N1 C39 1.144(5)
C1 C2 1.406(5)
C1 C6 1.415(5)
C2 C3 1.387(5)
C2 C7 1.498(5)
C3 C4 1.388(5)
C4 C5 1.373(5)
C5 C6 1.401(5)
C6 C16 1.488(5)
C7 C8 1.403(5)
C7 C12 1.407(5)
C8 C9 1.391(5)
C8 C13 1.513(5)
C9 C10 1.391(5)
C10 C11 1.394(5)
C10 C14 1.513(5)
C11 C12 1.391(5)
C12 C15 1.507(5)
C16 C17 1.407(5)
C16 C21 1.413(5)
C17 C18 1.373(5)
C17 C22 1.526(5)
C18 C19 1.384(5)
C19 C20 1.386(5)
C19 C23 1.516(5)
C20 C21 1.378(5)
C21 C24 1.516(5)
C25 C26 1.522(5)
C25 C32 1.526(6)
C26 C27 1.383(5)
C26 C31 1.400(5)
C27 C28 1.391(5)
C28 C29 1.382(6)
C29 C30 1.388(5)
C30 C31 1.381(5)
C31 C38 1.520(5)
C32 C37 1.392(6)
C32 C33 1.404(6)
C33 C34 1.386(8)
C34 C35 1.373(8)
C35 C36 1.376(6)
C36 C37 1.394(6)
C37 C38 1.526(5)
C39 C40 1.446(6)
C41 C46 1.386(5)
C41 C42 1.402(5)
C41 B1 1.647(6)
C42 F1 1.353(4)
C42 C43 1.367(5)
C43 F2 1.355(4)
C43 C44 1.371(5)
C44 F3 1.343(4)
C44 C45 1.380(6)
C45 F4 1.360(4)
C45 C46 1.368(5)
C46 F5 1.366(4)
C47 C48 1.384(5)
C47 C52 1.388(5)
C47 B1 1.658(5)
C48 F6 1.356(4)
C48 C49 1.379(5)
C49 F7 1.353(4)
C49 C50 1.372(6)
C50 F8 1.350(4)
C50 C51 1.359(6)
C51 F9 1.346(4)
C51 C52 1.376(5)
C52 F10 1.359(4)
C53 C58 1.378(5)
C53 C54 1.385(5)
C53 B1 1.662(5)
C54 F11 1.363(4)
C54 C55 1.378(5)
C55 F12 1.351(4)
C55 C56 1.363(5)
C56 F13 1.350(4)
C56 C57 1.366(5)
C57 F14 1.355(4)
C57 C58 1.384(5)
C58 F15 1.358(4)
C59 C64 1.386(5)
C59 C60 1.390(5)
C59 B1 1.660(5)
C60 F16 1.366(4)
C60 C61 1.368(5)
C61 F17 1.362(4)
C61 C62 1.363(5)
C62 F18 1.349(4)
C62 C63 1.366(5)
C63 F19 1.361(4)
C63 C64 1.365(5)
C64 F20 1.355(4)
C65 F21 1.349(4)
C65 C70 1.352(6)
C65 C66 1.382(6)
C66 F22 1.329(4)
C66 C67 1.379(6)
C67 F23 1.335(5)
C67 C68 1.363(6)
C68 F24 1.343(4)
C68 C69 1.364(6)
C69 F25 1.342(4)
C69 C70 1.362(6)
C70 F26 1.351(5)
C71 F27 1.345(5)
C71 C76 1.349(6)
C71 C72 1.365(6)
C72 F28 1.356(5)
C72 C73 1.358(7)
C73 F29 1.334(5)
C73 C74 1.378(7)
C74 F30 1.346(5)
C74 C75 1.349(6)
C75 F31 1.334(5)
C75 C76 1.373(6)
C76 F32 1.343(5)

loop_
_geom_torsion_atom_site_label_1
_geom_torsion_atom_site_label_2
_geom_torsion_atom_site_label_3
_geom_torsion_atom_site_label_4
_geom_torsion
C1 Si1 N1 C39 -179.4(10)
C38 Si1 N1 C39 -43.2(10)
C25 Si1 N1 C39 42.5(10)
N1 Si1 C1 C2 97.6(3)
C38 Si1 C1 C2 -25.1(4)
C25 Si1 C1 C2 -140.1(3)
N1 Si1 C1 C6 -78.8(3)
C38 Si1 C1 C6 158.4(3)
C25 Si1 C1 C6 43.5(4)
C6 C1 C2 C3 -1.5(5)
Si1 C1 C2 C3 -177.9(3)
C6 C1 C2 C7 173.5(3)
Si1 C1 C2 C7 -2.9(5)
C1 C2 C3 C4 0.9(5)
C7 C2 C3 C4 -174.1(4)
C2 C3 C4 C5 -0.1(6)
C3 C4 C5 C6 -0.1(6)
C4 C5 C6 C1 -0.4(5)
C4 C5 C6 C16 178.4(3)
C2 C1 C6 C5 1.2(5)
Si1 C1 C6 C5 177.7(3)
C2 C1 C6 C16 -177.5(3)
Si1 C1 C6 C16 -1.0(5)
C3 C2 C7 C8 94.1(4)
C1 C2 C7 C8 -80.9(4)
C3 C2 C7 C12 -85.8(4)
C1 C2 C7 C12 99.2(4)
C12 C7 C8 C9 -3.2(5)
C2 C7 C8 C9 176.9(3)
C12 C7 C8 C13 174.1(3)
C2 C7 C8 C13 -5.8(5)
C7 C8 C9 C10 0.2(6)
C13 C8 C9 C10 -177.1(4)
C8 C9 C10 C11 2.3(6)
C8 C9 C10 C14 -179.9(4)
C9 C10 C11 C12 -2.1(6)
C14 C10 C11 C12 -179.8(4)
C10 C11 C12 C7 -0.8(6)
C10 C11 C12 C15 178.0(3)
C8 C7 C12 C11 3.5(5)
C2 C7 C12 C11 -176.6(3)
C8 C7 C12 C15 -175.3(3)
C2 C7 C12 C15 4.6(5)
C5 C6 C16 C17 -87.1(4)
C1 C6 C16 C17 91.6(4)
C5 C6 C16 C21 88.8(4)
C1 C6 C16 C21 -92.4(4)
C21 C16 C17 C18 1.4(5)
C6 C16 C17 C18 177.4(3)
C21 C16 C17 C22 -175.2(3)
C6 C16 C17 C22 0.9(5)
C16 C17 C18 C19 -1.6(6)
C22 C17 C18 C19 175.0(4)
C17 C18 C19 C20 1.2(6)
C17 C18 C19 C23 -176.6(4)
C18 C19 C20 C21 -0.6(6)
C23 C19 C20 C21 177.1(4)
C19 C20 C21 C16 0.5(5)
C19 C20 C21 C24 -177.7(3)
C17 C16 C21 C20 -0.9(5)
C6 C16 C21 C20 -176.9(3)
C17 C16 C21 C24 177.3(3)
C6 C16 C21 C24 1.3(5)
N1 Si1 C25 C26 -50.8(3)
C1 Si1 C25 C26 -174.5(2)
C38 Si1 C25 C26 52.3(3)
N1 Si1 C25 C32 -157.9(2)
C1 Si1 C25 C32 78.5(3)
C38 Si1 C25 C32 -54.8(2)
C32 C25 C26 C27 -124.8(4)
Si1 C25 C26 C27 137.5(4)
C32 C25 C26 C31 58.0(4)
Si1 C25 C26 C31 -39.7(4)
C31 C26 C27 C28 0.3(6)
C25 C26 C27 C28 -176.8(4)
C26 C27 C28 C29 -0.3(6)
C27 C28 C29 C30 0.9(6)
C28 C29 C30 C31 -1.3(6)
C29 C30 C31 C26 1.3(5)
C29 C30 C31 C38 177.0(4)
C27 C26 C31 C30 -0.8(6)
C25 C26 C31 C30 176.7(3)
C27 C26 C31 C38 -177.1(3)
C25 C26 C31 C38 0.4(4)
C26 C25 C32 C37 -58.9(4)
Si1 C25 C32 C37 40.5(3)
C26 C25 C32 C33 118.8(4)
Si1 C25 C32 C33 -141.8(4)
C37 C32 C33 C34 0.7(6)
C25 C32 C33 C34 -176.9(4)
C32 C33 C34 C35 -0.6(7)
C33 C34 C35 C36 -0.2(8)
C34 C35 C36 C37 0.9(7)
C33 C32 C37 C36 -0.1(6)
C25 C32 C37 C36 177.9(3)
C33 C32 C37 C38 -177.0(3)
C25 C32 C37 C38 1.0(4)
C35 C36 C37 C32 -0.7(6)
C35 C36 C37 C38 175.7(4)
C30 C31 C38 C37 125.4(4)
C26 C31 C38 C37 -58.6(4)
C30 C31 C38 Si1 -136.6(3)
C26 C31 C38 Si1 39.4(3)
C32 C37 C38 C31 57.8(4)
C36 C37 C38 C31 -118.9(4)
C32 C37 C38 Si1 -42.2(3)
C36 C37 C38 Si1 141.1(4)
N1 Si1 C38 C31 49.0(2)
C1 Si1 C38 C31 172.5(2)
C25 Si1 C38 C31 -52.3(2)
N1 Si1 C38 C37 156.6(2)
C1 Si1 C38 C37 -79.9(3)
C25 Si1 C38 C37 55.3(2)
Si1 N1 C39 C40 32(20)
C46 C41 C42 F1 176.6(3)
B1 C41 C42 F1 2.6(5)
C46 C41 C42 C43 -2.0(5)
B1 C41 C42 C43 -176.0(4)
F1 C42 C43 F2 2.4(5)
C41 C42 C43 F2 -178.9(3)
F1 C42 C43 C44 -177.7(3)
C41 C42 C43 C44 0.9(6)
F2 C43 C44 F3 0.2(6)
C42 C43 C44 F3 -179.7(3)
F2 C43 C44 C45 180.0(3)
C42 C43 C44 C45 0.2(6)
F3 C44 C45 F4 1.0(6)
C43 C44 C45 F4 -178.8(3)
F3 C44 C45 C46 179.9(3)
C43 C44 C45 C46 0.1(6)
F4 C45 C46 F5 -0.9(5)
C44 C45 C46 F5 -179.8(3)
F4 C45 C46 C41 177.5(3)
C44 C45 C46 C41 -1.4(6)
C42 C41 C46 F5 -179.4(3)
B1 C41 C46 F5 -5.0(5)
C42 C41 C46 C45 2.3(5)
B1 C41 C46 C45 176.7(4)
C52 C47 C48 F6 -177.1(3)
B1 C47 C48 F6 -2.6(6)
C52 C47 C48 C49 3.6(5)
B1 C47 C48 C49 178.2(3)
F6 C48 C49 F7 -1.5(5)
C47 C48 C49 F7 177.8(3)
F6 C48 C49 C50 178.1(3)
C47 C48 C49 C50 -2.6(6)
F7 C49 C50 F8 0.2(6)
C48 C49 C50 F8 -179.4(3)
F7 C49 C50 C51 180.0(3)
C48 C49 C50 C51 0.4(6)
F8 C50 C51 F9 0.1(6)
C49 C50 C51 F9 -179.6(3)
F8 C50 C51 C52 -179.7(3)
C49 C50 C51 C52 0.5(6)
F9 C51 C52 F10 0.9(5)
C50 C51 C52 F10 -179.2(3)
F9 C51 C52 C47 -179.1(3)
C50 C51 C52 C47 0.8(6)
C48 C47 C52 F10 177.3(3)
B1 C47 C52 F10 2.2(5)
C48 C47 C52 C51 -2.7(5)
B1 C47 C52 C51 -177.7(3)
C58 C53 C54 F11 178.5(3)
B1 C53 C54 F11 5.8(5)
C58 C53 C54 C55 -2.3(5)
B1 C53 C54 C55 -174.9(3)
F11 C54 C55 F12 -0.2(5)
C53 C54 C55 F12 -179.5(3)
F11 C54 C55 C56 -179.4(3)
C53 C54 C55 C56 1.3(6)
F12 C55 C56 F13 -0.6(5)
C54 C55 C56 F13 178.6(3)
F12 C55 C56 C57 -178.2(3)
C54 C55 C56 C57 1.0(5)
F13 C56 C57 F14 0.8(5)
C55 C56 C57 F14 178.4(3)
F13 C56 C57 C58 -179.7(3)
C55 C56 C57 C58 -2.1(5)
C54 C53 C58 F15 -178.0(3)
B1 C53 C58 F15 -6.0(5)
C54 C53 C58 C57 1.1(5)
B1 C53 C58 C57 173.1(3)
F14 C57 C58 F15 -0.4(5)
C56 C57 C58 F15 -179.9(3)
F14 C57 C58 C53 -179.5(3)
C56 C57 C58 C53 1.0(6)
C64 C59 C60 F16 -179.2(3)
B1 C59 C60 F16 -2.5(5)
C64 C59 C60 C61 1.2(5)
B1 C59 C60 C61 177.9(3)
F16 C60 C61 F17 1.5(5)
C59 C60 C61 F17 -179.0(3)
F16 C60 C61 C62 -179.8(3)
C59 C60 C61 C62 -0.2(6)
F17 C61 C62 F18 -0.1(6)
C60 C61 C62 F18 -178.8(3)
F17 C61 C62 C63 178.0(3)
C60 C61 C62 C63 -0.8(6)
F18 C62 C63 F19 -0.4(5)
C61 C62 C63 F19 -178.4(3)
F18 C62 C63 C64 178.8(3)
C61 C62 C63 C64 0.7(6)
F19 C63 C64 F20 0.8(5)
C62 C63 C64 F20 -178.4(3)
F19 C63 C64 C59 179.6(3)
C62 C63 C64 C59 0.4(6)
C60 C59 C64 F20 177.4(3)
B1 C59 C64 F20 1.2(6)
C60 C59 C64 C63 -1.3(5)
B1 C59 C64 C63 -177.6(4)
F21 C65 C66 F22 -0.7(6)
C70 C65 C66 F22 -179.8(4)
F21 C65 C66 C67 178.7(4)
C70 C65 C66 C67 -0.4(6)
F22 C66 C67 F23 0.6(6)
C65 C66 C67 F23 -178.8(4)
F22 C66 C67 C68 179.1(4)
C65 C66 C67 C68 -0.3(6)
F23 C67 C68 F24 -1.0(6)
C66 C67 C68 F24 -179.4(4)
F23 C67 C68 C69 178.6(4)
C66 C67 C68 C69 0.2(6)
F24 C68 C69 F25 -0.8(6)
C67 C68 C69 F25 179.6(4)
F24 C68 C69 C70 -179.7(4)
C67 C68 C69 C70 0.7(6)
F21 C65 C70 F26 1.2(6)
C66 C65 C70 F26 -179.8(4)
F21 C65 C70 C69 -177.7(4)
C66 C65 C70 C69 1.3(7)
F25 C69 C70 F26 0.7(6)
C68 C69 C70 F26 179.6(4)
F25 C69 C70 C65 179.6(4)
C68 C69 C70 C65 -1.5(7)
F27 C71 C72 F28 -1.0(6)
C76 C71 C72 F28 178.2(4)
F27 C71 C72 C73 178.9(4)
C76 C71 C72 C73 -1.8(7)
F28 C72 C73 F29 1.1(7)
C71 C72 C73 F29 -178.9(4)
F28 C72 C73 C74 -179.7(4)
C71 C72 C73 C74 0.3(7)
F29 C73 C74 F30 -0.2(7)
C72 C73 C74 F30 -179.4(4)
F29 C73 C74 C75 -179.4(4)
C72 C73 C74 C75 1.4(7)
F30 C74 C75 F31 -0.6(7)
C73 C74 C75 F31 178.6(4)
F30 C74 C75 C76 179.2(4)
C73 C74 C75 C76 -1.6(7)
F27 C71 C76 F32 0.4(6)
C72 C71 C76 F32 -178.9(4)
F27 C71 C76 C75 -179.1(3)
C72 C71 C76 C75 1.6(6)
F31 C75 C76 F32 0.3(6)
C74 C75 C76 F32 -179.4(4)
F31 C75 C76 C71 179.9(4)
C74 C75 C76 C71 0.1(6)
C46 C41 B1 C47 59.2(4)
C42 C41 B1 C47 -127.2(4)
C46 C41 B1 C59 -62.6(4)
C42 C41 B1 C59 111.0(4)
C46 C41 B1 C53 175.2(3)
C42 C41 B1 C53 -11.2(5)
C48 C47 B1 C41 10.9(5)
C52 C47 B1 C41 -174.8(3)
C48 C47 B1 C59 126.5(4)
C52 C47 B1 C59 -59.3(4)
C48 C47 B1 C53 -112.3(4)
C52 C47 B1 C53 61.9(4)
C64 C59 B1 C41 115.4(4)
C60 C59 B1 C41 -60.7(4)
C64 C59 B1 C47 -5.8(5)
C60 C59 B1 C47 178.2(3)
C64 C59 B1 C53 -121.0(4)
C60 C59 B1 C53 62.9(4)
C58 C53 B1 C41 130.2(4)
C54 C53 B1 C41 -58.3(4)
C58 C53 B1 C47 -108.2(4)
C54 C53 B1 C47 63.2(4)
C58 C53 B1 C59 13.5(5)
C54 C53 B1 C59 -175.1(3)
